data_4120986
loop_
_publ_author_name
'Sibo Lin'
'David E. Herbert'
'Alexandra Velian'
'Michael W. Day'
'Theodor Agapie'

_publ_section_title
;
 Dipalladium(I) Terphenyl Diphosphine Complexes as Models for Two-Site
 Adsorption and Activation of Organic Molecules
;
_journal_name_full 'Journal of the American Chemical Society'
_journal_page_first 15830
_journal_page_last 15840
_journal_paper_doi 10.1021/ja406696k
_journal_volume 135
_journal_year 2013
_chemical_formula_sum 'C35 H46 B2 F8 P2 Pd2 S'
_chemical_formula_weight 947.14
_chemical_name_systematic
; 
 ? 
;
_space_group_IT_number 62
_symmetry_space_group_name_Hall '-P 2ac 2n'
_symmetry_space_group_name_H-M 'P n m a'
_atom_sites_solution_hydrogens geom
_atom_sites_solution_primary direct
_atom_sites_solution_secondary difmap
_audit_creation_method SHELXL-97
_cell_angle_alpha 90.00
_cell_angle_beta 90.00
_cell_angle_gamma 90.00
_cell_formula_units_Z 4
_cell_length_a 18.338(4)
_cell_length_b 15.222(3)
_cell_length_c 13.065(3)
_cell_measurement_reflns_used 28407
_cell_measurement_temperature 100
_cell_volume 3647.0(14)
_computing_cell_refinement 'XDS (Kabsch, 2010)'
_computing_data_collection 'BluIce (SSRL, 2001)'
_computing_data_reduction 'XDS (Kabsch, 2010)'
_computing_structure_refinement 'SHELXL-97 (Sheldrick, 2008)'
_computing_structure_solution 'SHELXS-97 (Sheldrick, 2008)'
_diffrn_ambient_temperature 100
_diffrn_detector 'pixel array detector'
_diffrn_detector_area_resol_mean 5.814
_diffrn_detector_type 'DECTIRS PILATUS 6M'
_diffrn_measured_fraction_theta_full 0.950
_diffrn_measured_fraction_theta_max 0.950
_diffrn_measurement_device 'single \f axis'
_diffrn_measurement_device_details
;
         custom air bearing single axis goniometer
;
_diffrn_measurement_device_type 'SSRL single-axis microdiffractometer'
_diffrn_measurement_method 'fine sliced shutterless \f scans'
_diffrn_radiation_monochromator 'liquid nitrogen-cooled double Si(111)'
_diffrn_radiation_source 'fine-focus sealed tube'
_diffrn_radiation_type synchrotron
_diffrn_radiation_wavelength 0.72930
_diffrn_reflns_av_R_equivalents 0.0501
_diffrn_reflns_av_sigmaI/netI 0.0339
_diffrn_reflns_limit_h_max 25
_diffrn_reflns_limit_h_min -23
_diffrn_reflns_limit_k_max 17
_diffrn_reflns_limit_k_min -21
_diffrn_reflns_limit_l_max 13
_diffrn_reflns_limit_l_min -18
_diffrn_reflns_number 28407
_diffrn_reflns_theta_full 31.37
_diffrn_reflns_theta_max 31.37
_diffrn_reflns_theta_min 1.96
_diffrn_standards_decay_% 0
_diffrn_standards_interval_count 0
_diffrn_standards_interval_time 0
_diffrn_standards_number 0
_exptl_absorpt_coefficient_mu 1.199
_exptl_absorpt_correction_type empirical
_exptl_absorpt_process_details 'XDS (Kabsch, 2010)'
_exptl_crystal_colour orange
_exptl_crystal_density_diffrn 1.725
_exptl_crystal_description prism
_exptl_crystal_F_000 1904
_refine_diff_density_max 1.036
_refine_diff_density_min -1.800
_refine_diff_density_rms 0.175
_refine_ls_extinction_method none
_refine_ls_goodness_of_fit_ref 0.781
_refine_ls_hydrogen_treatment mixed
_refine_ls_matrix_type full
_refine_ls_number_parameters 263
_refine_ls_number_reflns 5461
_refine_ls_number_restraints 0
_refine_ls_restrained_S_all 0.781
_refine_ls_R_factor_all 0.0377
_refine_ls_R_factor_gt 0.0376
_refine_ls_shift/su_max 0.036
_refine_ls_shift/su_mean 0.001
_refine_ls_structure_factor_coef Fsqd
_refine_ls_weighting_details 'calc w=1/[\s^2^(Fo^2^)+(0.0995P)^2^+6.0271P] where P=(Fo^2^+2Fc^2^)/3'
_refine_ls_weighting_scheme calc
_refine_ls_wR_factor_gt 0.1086
_refine_ls_wR_factor_ref 0.1089
_reflns_number_gt 5408
_reflns_number_total 5461
_reflns_threshold_expression >2sigma(I)
_cod_data_source_file ja406696k_09.cif
_cod_data_source_block sl5062c
_cod_original_cell_volume 3647.0(13)
_cod_database_code 4120986

loop_
_symmetry_equiv_pos_as_xyz
'x, y, z'
'-x+1/2, -y, z+1/2'
'-x, y+1/2, -z'
'x+1/2, -y+1/2, -z+1/2'
'-x, -y, -z'
'x-1/2, y, -z-1/2'
'x, -y-1/2, z'
'-x-1/2, y-1/2, z-1/2'

loop_
_atom_site_label
_atom_site_type_symbol
_atom_site_fract_x
_atom_site_fract_y
_atom_site_fract_z
_atom_site_U_iso_or_equiv
_atom_site_adp_type
_atom_site_occupancy
_atom_site_symmetry_multiplicity
_atom_site_calc_flag
_atom_site_refinement_flags
_atom_site_disorder_assembly
_atom_site_disorder_group
Pd1 Pd 0.344099(7) 0.338454(9) 0.278076(11) 0.01432(7) Uani 1 1 d . . .
P2 P 0.34349(2) 0.48972(3) 0.26478(4) 0.01330(10) Uani 1 1 d . . .
C3 C 0.42663(8) 0.29647(10) 0.15440(11) 0.0118(3) Uani 1 1 d . . .
H3 H 0.4752 0.3262 0.1551 0.014 Uiso 1 1 calc R . .
C10 C 0.25226(10) 0.54002(14) 0.27307(14) 0.0203(3) Uani 1 1 d . . .
H10 H 0.2331 0.5278 0.3433 0.024 Uiso 1 1 calc R . .
C6 C 0.39400(9) 0.59270(11) 0.09753(13) 0.0165(3) Uani 1 1 d . . .
H6 H 0.3937 0.6425 0.1414 0.020 Uiso 1 1 calc R . .
C5 C 0.37544(8) 0.50942(10) 0.13601(12) 0.0134(3) Uani 1 1 d . . .
C7 C 0.41281(9) 0.60195(12) -0.00479(13) 0.0174(3) Uani 1 1 d . . .
H7 H 0.4254 0.6582 -0.0310 0.021 Uiso 1 1 calc R . .
C2 C 0.36732(9) 0.34439(10) 0.11223(13) 0.0124(3) Uani 1 1 d . . .
C12 C 0.25157(12) 0.63891(16) 0.2586(2) 0.0325(5) Uani 1 1 d . . .
H12A H 0.2665 0.6531 0.1885 0.049 Uiso 1 1 calc R . .
H12B H 0.2855 0.6661 0.3071 0.049 Uiso 1 1 calc R . .
H12C H 0.2022 0.6614 0.2708 0.049 Uiso 1 1 calc R . .
C4 C 0.37916(8) 0.43578(10) 0.07264(12) 0.0123(3) Uani 1 1 d . . .
C1 C 0.30547(8) 0.29472(10) 0.07545(13) 0.0150(3) Uani 1 1 d . . .
H1 H 0.2638 0.3252 0.0507 0.018 Uiso 1 1 calc R . .
C9 C 0.39727(9) 0.44558(11) -0.03089(12) 0.0155(3) Uani 1 1 d . . .
H9 H 0.3987 0.3958 -0.0747 0.019 Uiso 1 1 calc R . .
C8 C 0.41324(9) 0.52899(11) -0.06923(13) 0.0170(3) Uani 1 1 d . . .
H8 H 0.4245 0.5361 -0.1397 0.020 Uiso 1 1 calc R . .
C13 C 0.40450(9) 0.55373(12) 0.34758(13) 0.0182(3) Uani 1 1 d . . .
H13 H 0.4087 0.6141 0.3181 0.022 Uiso 1 1 calc R . .
C11 C 0.20089(10) 0.49509(17) 0.19691(19) 0.0318(4) Uani 1 1 d . . .
H11A H 0.1513 0.5179 0.2060 0.048 Uiso 1 1 calc R . .
H11B H 0.2010 0.4316 0.2091 0.048 Uiso 1 1 calc R . .
H11C H 0.2174 0.5070 0.1269 0.048 Uiso 1 1 calc R . .
C15 C 0.48019(11) 0.5119(2) 0.34595(17) 0.0367(6) Uani 1 1 d . . .
H15A H 0.5134 0.5464 0.3888 0.055 Uiso 1 1 calc R . .
H15B H 0.4985 0.5107 0.2755 0.055 Uiso 1 1 calc R . .
H15C H 0.4772 0.4518 0.3725 0.055 Uiso 1 1 calc R . .
C14 C 0.37469(11) 0.56233(15) 0.45647(15) 0.0271(4) Uani 1 1 d . . .
H14A H 0.3740 0.5044 0.4892 0.041 Uiso 1 1 calc R . .
H14B H 0.3250 0.5860 0.4540 0.041 Uiso 1 1 calc R . .
H14C H 0.4059 0.6021 0.4960 0.041 Uiso 1 1 calc R . .
S1 S 0.21900(5) 0.2441(5) 0.38345(8) 0.0329(7) Uani 0.50 1 d P . -1
C19 C 0.2744(3) 0.3347(3) 0.4094(4) 0.0239(5) Uani 0.50 1 d P . -1
H19 H 0.2606 0.3939 0.3971 0.029 Uiso 0.50 1 calc PR . -1
C18 C 0.3411(2) 0.3096(3) 0.4504(3) 0.0239(5) Uani 0.50 1 d P . -1
H18 H 0.3774 0.3508 0.4700 0.029 Uiso 0.50 1 calc PR . -1
C20 C 0.4121(3) 0.1793(3) 0.5188(4) 0.0371(11) Uani 0.50 1 d P . -1
H20A H 0.4587 0.1990 0.4900 0.056 Uiso 0.50 1 calc PR . -1
H20B H 0.4089 0.1152 0.5137 0.056 Uiso 0.50 1 calc PR . -1
H20C H 0.4091 0.1968 0.5908 0.056 Uiso 0.50 1 calc PR . -1
C16 C 0.2892(3) 0.1713(3) 0.4273(4) 0.0239(5) Uani 0.50 1 d P . -1
H16 H 0.2857 0.1090 0.4281 0.029 Uiso 0.50 1 calc PR . -1
C17 C 0.3507(2) 0.2201(3) 0.4605(3) 0.0239(5) Uani 0.50 1 d P . -1
B2 B 0.41659(19) 0.7441(7) 0.6817(3) 0.0235(5) Uani 0.50 1 d P A -1
F4 F 0.4097(5) 0.8190(7) 0.7559(6) 0.0414(16) Uani 0.50 1 d P A -1
F5 F 0.47929(16) 0.7768(3) 0.6282(2) 0.0623(19) Uani 0.50 1 d P A -1
F6 F 0.4223(5) 0.6750(6) 0.7280(7) 0.063(3) Uani 0.50 1 d P A -1
F7 F 0.35655(13) 0.744(7) 0.6171(2) 0.038(7) Uani 0.50 1 d P A -1
B1 B 0.52918(16) 0.7500 0.2078(2) 0.0235(5) Uani 1 2 d S . .
F1 F 0.45892(9) 0.7500 0.24949(16) 0.0254(3) Uani 1 2 d S . .
F2 F 0.52482(10) 0.7500 0.10167(14) 0.0300(4) Uani 1 2 d S . .
F3 F 0.56511(12) 0.67444(16) 0.23897(16) 0.0635(7) Uani 1 1 d . . .

loop_
_atom_site_aniso_label
_atom_site_aniso_U_11
_atom_site_aniso_U_22
_atom_site_aniso_U_33
_atom_site_aniso_U_23
_atom_site_aniso_U_13
_atom_site_aniso_U_12
Pd1 0.01817(11) 0.01164(11) 0.01316(11) -0.00118(4) 0.00467(4) -0.00096(4)
P2 0.0133(2) 0.0119(2) 0.0147(2) -0.00182(16) 0.00233(12) 0.00017(12)
C3 0.0113(6) 0.0125(7) 0.0115(6) -0.0004(5) 0.0003(5) -0.0005(5)
C10 0.0141(7) 0.0225(9) 0.0242(8) -0.0012(6) 0.0019(5) 0.0033(6)
C6 0.0170(7) 0.0130(7) 0.0195(7) 0.0003(6) 0.0010(5) -0.0006(5)
C5 0.0132(6) 0.0126(6) 0.0143(6) -0.0004(6) 0.0001(5) 0.0005(5)
C7 0.0158(7) 0.0157(7) 0.0209(8) 0.0040(6) 0.0009(6) 0.0002(5)
C2 0.0113(7) 0.0117(6) 0.0144(7) -0.0011(5) 0.0004(5) 0.0001(5)
C12 0.0240(9) 0.0238(10) 0.0497(13) -0.0020(10) 0.0032(9) 0.0094(8)
C4 0.0104(5) 0.0128(6) 0.0138(6) 0.0005(5) -0.0004(5) 0.0009(5)
C1 0.0112(6) 0.0142(7) 0.0195(7) 0.0000(6) -0.0034(5) 0.0008(5)
C9 0.0167(6) 0.0155(7) 0.0143(7) -0.0007(6) 0.0002(5) 0.0012(5)
C8 0.0170(6) 0.0184(7) 0.0156(7) 0.0031(6) 0.0013(5) 0.0019(5)
C13 0.0180(7) 0.0204(8) 0.0163(7) -0.0022(6) -0.0011(5) -0.0030(6)
C11 0.0161(7) 0.0450(12) 0.0341(10) -0.0037(10) -0.0043(7) -0.0029(8)
C15 0.0172(8) 0.0712(18) 0.0218(9) -0.0033(10) -0.0018(7) 0.0068(9)
C14 0.0293(9) 0.0338(10) 0.0183(8) -0.0085(8) 0.0010(7) 0.0014(8)
S1 0.0239(3) 0.0331(19) 0.0418(5) 0.0160(16) 0.0134(3) 0.0067(9)
C19 0.0409(13) 0.0168(9) 0.0139(10) 0.0013(7) 0.0060(8) -0.0011(7)
C18 0.0409(13) 0.0168(9) 0.0139(10) 0.0013(7) 0.0060(8) -0.0011(7)
C20 0.054(3) 0.033(2) 0.025(2) 0.0075(17) -0.015(2) -0.005(2)
C16 0.0409(13) 0.0168(9) 0.0139(10) 0.0013(7) 0.0060(8) -0.0011(7)
C17 0.0409(13) 0.0168(9) 0.0139(10) 0.0013(7) 0.0060(8) -0.0011(7)
B2 0.0164(8) 0.0298(15) 0.0241(10) -0.001(4) -0.0003(7) -0.002(3)
F4 0.033(2) 0.047(4) 0.045(2) -0.025(2) 0.0016(18) -0.0034(18)
F5 0.0266(12) 0.121(6) 0.0389(15) -0.0165(19) 0.0115(10) -0.0177(17)
F6 0.051(4) 0.0228(19) 0.116(7) 0.005(4) -0.051(4) -0.003(3)
F7 0.0257(8) 0.05(2) 0.0431(12) 0.000(3) -0.0183(8) 0.002(4)
B1 0.0164(8) 0.0298(15) 0.0241(10) -0.001(4) -0.0003(7) -0.002(3)
F1 0.0192(7) 0.0202(8) 0.0368(9) 0.000 0.0067(7) 0.000
F2 0.0406(9) 0.0250(8) 0.0244(8) 0.000 0.0026(7) 0.000
F3 0.0530(12) 0.0948(16) 0.0426(9) 0.0299(10) 0.0142(8) 0.0505(11)

loop_
_atom_type_symbol
_atom_type_description
_atom_type_scat_dispersion_real
_atom_type_scat_dispersion_imag
_atom_type_scat_source
C C 0.0037 0.0017 'International Tables Vol C Tables 4.2.6.8 and 6.1.1.4'
H H 0.0000 0.0000 'International Tables Vol C Tables 4.2.6.8 and 6.1.1.4'
B B 0.0016 0.0007 'International Tables Vol C Tables 4.2.6.8 and 6.1.1.4'
F F 0.0190 0.0109 'International Tables Vol C Tables 4.2.6.8 and 6.1.1.4'
P P 0.1089 0.1019 'International Tables Vol C Tables 4.2.6.8 and 6.1.1.4'
S S 0.1294 0.1310 'International Tables Vol C Tables 4.2.6.8 and 6.1.1.4'
Pd Pd -0.9286 1.0622 'International Tables Vol C Tables 4.2.6.8 and 6.1.1.4'

loop_
_geom_angle_atom_site_label_1
_geom_angle_atom_site_label_2
_geom_angle_atom_site_label_3
_geom_angle
_geom_angle_site_symmetry_1
_geom_angle_site_symmetry_3
C19 Pd1 C16 9.6(2) . 7_565
C19 Pd1 C2 154.42(15) . .
C16 Pd1 C2 163.75(15) 7_565 .
C19 Pd1 C18 36.31(17) . .
C16 Pd1 C18 26.67(19) 7_565 .
C2 Pd1 C18 167.01(12) . .
C19 Pd1 C3 161.27(13) . .
C16 Pd1 C3 154.65(13) 7_565 .
C2 Pd1 C3 36.61(5) . .
C18 Pd1 C3 130.59(12) . .
C19 Pd1 P2 94.81(12) . .
C16 Pd1 P2 97.55(12) 7_565 .
C2 Pd1 P2 83.48(4) . .
C18 Pd1 P2 105.36(12) . .
C3 Pd1 P2 103.12(4) . .
C19 Pd1 C17 43.06(17) . 7_565
C16 Pd1 C17 33.80(16) 7_565 7_565
C2 Pd1 C17 157.28(11) . 7_565
C18 Pd1 C17 10.30(13) . 7_565
C3 Pd1 C17 121.85(11) . 7_565
P2 Pd1 C17 114.80(11) . 7_565
C19 Pd1 Pd1 88.48(13) . 7_565
C16 Pd1 Pd1 86.15(12) 7_565 7_565
C2 Pd1 Pd1 92.34(4) . 7_565
C18 Pd1 Pd1 78.95(12) . 7_565
C3 Pd1 Pd1 73.90(4) . 7_565
P2 Pd1 Pd1 175.678(13) . 7_565
C17 Pd1 Pd1 69.53(11) 7_565 7_565
C5 P2 C13 105.25(8) . .
C5 P2 C10 106.27(8) . .
C13 P2 C10 107.34(9) . .
C5 P2 Pd1 103.53(6) . .
C13 P2 Pd1 118.81(6) . .
C10 P2 Pd1 114.47(7) . .
C3 C3 C2 120.89(9) 7_565 .
C3 C3 Pd1 106.10(4) 7_565 .
C2 C3 Pd1 68.09(9) . .
C12 C10 C11 110.92(18) . .
C12 C10 P2 114.35(14) . .
C11 C10 P2 109.55(14) . .
C7 C6 C5 119.75(15) . .
C4 C5 C6 120.03(15) . .
C4 C5 P2 115.79(12) . .
C6 C5 P2 124.15(13) . .
C6 C7 C8 120.17(16) . .
C3 C2 C1 117.46(13) . .
C3 C2 C4 119.94(13) . .
C1 C2 C4 118.95(14) . .
C3 C2 Pd1 75.30(9) . .
C1 C2 Pd1 98.82(11) . .
C4 C2 Pd1 113.82(10) . .
C5 C4 C9 119.94(15) . .
C5 C4 C2 122.23(14) . .
C9 C4 C2 117.78(14) . .
C1 C1 C2 121.54(9) 7_565 .
C8 C9 C4 119.55(15) . .
C7 C8 C9 120.45(15) . .
C14 C13 C15 111.93(15) . .
C14 C13 P2 112.06(12) . .
C15 C13 P2 108.93(14) . .
C19 S1 C16 90.5(2) . .
C18 C19 S1 111.7(4) . .
C18 C19 Pd1 77.9(3) . .
S1 C19 Pd1 102.3(3) . .
C17 C18 C19 115.0(5) . .
C17 C18 Pd1 106.3(3) . .
C19 C18 Pd1 65.8(3) . .
C17 C16 S1 110.1(4) . .
C17 C16 Pd1 86.7(3) . 7_565
S1 C16 Pd1 95.0(2) . 7_565
C18 C17 C16 112.7(5) . .
C18 C17 C20 123.8(4) . .
C16 C17 C20 122.5(4) . .
C18 C17 Pd1 104.5(3) . 7_565
C16 C17 Pd1 59.5(3) . 7_565
C20 C17 Pd1 111.5(3) . 7_565
F6 B2 F7 112(4) . .
F6 B2 F5 118.2(6) . .
F7 B2 F5 109.9(16) . .
F6 B2 F4 110.0(5) . .
F7 B2 F4 109(4) . .
F5 B2 F4 96.8(6) . .
F2 B1 F3 108.70(18) . .
F2 B1 F3 108.70(18) . 7_575
F3 B1 F3 112.1(3) . 7_575
F2 B1 F1 109.6(2) . .
F3 B1 F1 108.86(18) . .
F3 B1 F1 108.86(18) 7_575 .

loop_
_geom_bond_atom_site_label_1
_geom_bond_atom_site_label_2
_geom_bond_distance
_geom_bond_site_symmetry_2
Pd1 C19 2.141(6) .
Pd1 C16 2.199(6) 7_565
Pd1 C2 2.2101(18) .
Pd1 C18 2.295(5) .
Pd1 C3 2.3043(15) .
Pd1 P2 2.3091(7) .
Pd1 C17 2.548(4) 7_565
Pd1 Pd1 2.6929(6) 7_565
P2 C5 1.8066(17) .
P2 C13 1.8361(17) .
P2 C10 1.8431(18) .
C3 C3 1.415(3) 7_565
C3 C2 1.421(2) .
C10 C12 1.517(3) .
C10 C11 1.531(3) .
C6 C7 1.388(2) .
C6 C5 1.406(2) .
C5 C4 1.395(2) .
C7 C8 1.394(2) .
C2 C1 1.445(2) .
C2 C4 1.500(2) .
C4 C9 1.401(2) .
C1 C1 1.361(3) 7_565
C9 C8 1.396(2) .
C13 C14 1.530(3) .
C13 C15 1.527(3) .
S1 C19 1.746(9) .
S1 C16 1.793(8) .
C19 C18 1.390(7) .
C18 C17 1.380(8) .
C20 C17 1.494(7) .
C16 C17 1.420(7) .
C16 Pd1 2.199(6) 7_565
C17 Pd1 2.548(4) 7_565
B2 F6 1.218(13) .
B2 F7 1.387(4) .
B2 F5 1.434(6) .
B2 F4 1.502(12) .
B1 F2 1.389(4) .
B1 F3 1.387(2) .
B1 F3 1.387(2) 7_575
B1 F1 1.399(3) .
